data_4124091
loop_
_publ_author_name
'Lee Yongjae'
'Kim Sun Jin'
'Celestian, A.J.'
'Bull, I.'
'Parise, J.B.'
'Kao Chichang'
'Vogt, T.'

_publ_section_title
;
 Dehydration-induced water disordering in a synthetic potassium
 gallosilicate natrolite
;
_journal_name_full 'Journal of the American Chemical Society'
_journal_page_first 13744
_journal_page_last 13748
_journal_volume 129
_journal_year 2007
_chemical_formula_sum 'Ga8.2 H19.6 K8.32 O49.8 Si11.8'
_chemical_name_systematic 'K8.32 Ga8.2 Si11.8 O40 (H2 O)9.8'
_space_group_IT_number 122
_symmetry_space_group_name_Hall 'I -4 2bw'
_symmetry_space_group_name_H-M 'I -4 2 d'
_cell_angle_alpha 90
_cell_angle_beta 90
_cell_angle_gamma 90
_cell_formula_units_Z 1
_cell_length_a 13.7026
_cell_length_b 13.7026
_cell_length_c 6.56
_cell_volume 1231.714
_citation_journal_id_ASTM JACSAT
_cod_data_source_file LeeYongjae_JACSAT_2007_1458.cif
_cod_data_source_block H19.6Ga8.2K8.32O49.8Si11.8
_cod_original_formula_sum 'H19.6 Ga8.2 K8.32 O49.8 Si11.8'
_cod_database_code 4124091

loop_
_symmetry_equiv_pos_as_xyz
x,y,z
y,-x,-z
-x,-y,z
-y,x,-z
x,-y+1/2,-z+1/4
-y+1/2,-x,z+3/4
-x,y+1/2,-z+1/4
y+1/2,x,z+3/4
x+1/2,y+1/2,z+1/2
y+1/2,-x+1/2,-z+1/2
-x+1/2,-y+1/2,z+1/2
-y+1/2,x+1/2,-z+1/2
x+1/2,-y+1,-z+3/4
-y+1,-x+1/2,z+5/4
-x+1/2,y+1,-z+3/4
y+1,x+1/2,z+5/4

loop_
_atom_site_label
_atom_site_type_symbol
_atom_site_fract_x
_atom_site_fract_y
_atom_site_fract_z
_atom_site_occupancy
_atom_site_U_iso_or_equiv
Si2 Si+4 -0.0321 0.1325 0.6178 0.59 0.0
Ga1 Ga+3 0 0 0 0.41 0.0
O4 O-2 0.215 0.25 0.125 0.31 0.0
O6 O-2 -0.214 0.25 0.125 0.42 0.0
Ga2 Ga+3 -0.0321 0.1325 0.6178 0.41 0.0
K3 K+1 0.074 0.25 0.125 0.3 0.0
Si1 Si+4 0 0 0 0.59 0.0
K2 K+1 -0.008 0.25 0.125 0.48 0.0
K1 K+1 -0.063 0.25 0.125 0.26 0.0
O5 O-2 0.298 0.25 0.125 0.5 0.0
O2 O-2 0.06 0.13 0.444 1 0.0
O1 O-2 0.576 0.25 0.125 1 0.0
O3 O-2 0.012 0.104 0.857 1 0.0
